data_4038643
loop_
_publ_author_name
'Ren, Zhi-Lin'
'Cai, Shuang'
'Liu, Ying-Ying'
'Xie, Yin-Qing'
'Yuan, Ding'
'Lei, Min'
'He, Ping'
'Wang, Long'

_publ_section_title
;
 C(sp2)-H Functionalization of Imidazole at C2 and C4-Position via
 Palladium-Catalyzed Isocyanide Insertion Leading to
 Indeno[1,2-d]imidazole and Imidazo[1,2-a]indole Derivatives.
;
_journal_name_full 'The Journal of organic chemistry'
_journal_paper_doi 10.1021/acs.joc.0c01454
_journal_year 2020
_chemical_formula_moiety 'C21 H17 Cl F3 N3'
_chemical_formula_sum 'C21 H17 Cl F3 N3'
_chemical_formula_weight 403.83
_space_group_crystal_system monoclinic
_space_group_IT_number 14
_space_group_name_Hall '-P 2ybc'
_space_group_name_H-M_alt 'P 1 21/c 1'
_atom_sites_solution_hydrogens geom
_atom_sites_solution_primary dual
_audit_creation_date 2020-05-27
_audit_creation_method
;
Olex2 1.3
(compiled 2020.02.04 svn.rd84adfe8 for OlexSys, GUI svn.r6032)
;
_cell_angle_alpha 90
_cell_angle_beta 102.821(3)
_cell_angle_gamma 90
_cell_formula_units_Z 4
_cell_length_a 8.0093(9)
_cell_length_b 13.7121(17)
_cell_length_c 17.661(2)
_cell_measurement_reflns_used 1547
_cell_measurement_temperature 150.0
_cell_measurement_theta_max 23.213
_cell_measurement_theta_min 2.793
_cell_volume 1891.2(4)
_computing_cell_refinement 'SAINT v8.37A (Bruker, 2015)'
_computing_data_reduction 'SAINT v8.37A (Bruker, 2015)'
_computing_molecular_graphics 'Olex2 1.3 (Dolomanov et al., 2009)'
_computing_publication_material 'Olex2 1.3 (Dolomanov et al., 2009)'
_computing_structure_refinement 'SHELXL 2018/3 (Sheldrick, 2015)'
_computing_structure_solution 'SHELXT 2014/5 (Sheldrick, 2014)'
_diffrn_ambient_temperature 150.0
_diffrn_measured_fraction_theta_full 0.999
_diffrn_measured_fraction_theta_max 0.998
_diffrn_measurement_device_type 'Bruker APEX-II CCD'
_diffrn_measurement_method '\f and \w scans'
_diffrn_radiation_type MoK\a
_diffrn_radiation_wavelength 0.71073
_diffrn_reflns_av_R_equivalents 0.1607
_diffrn_reflns_av_unetI/netI 0.0812
_diffrn_reflns_Laue_measured_fraction_full 0.999
_diffrn_reflns_Laue_measured_fraction_max 0.998
_diffrn_reflns_limit_h_max 9
_diffrn_reflns_limit_h_min -10
_diffrn_reflns_limit_k_max 17
_diffrn_reflns_limit_k_min -17
_diffrn_reflns_limit_l_max 22
_diffrn_reflns_limit_l_min -22
_diffrn_reflns_number 29708
_diffrn_reflns_point_group_measured_fraction_full 0.999
_diffrn_reflns_point_group_measured_fraction_max 0.998
_diffrn_reflns_theta_full 25.242
_diffrn_reflns_theta_max 26.380
_diffrn_reflns_theta_min 2.365
_diffrn_source_current 30.0
_diffrn_source_power 1.5
_diffrn_source_voltage 50.0
_diffrn_standards_number 0
_exptl_absorpt_coefficient_mu 0.242
_exptl_absorpt_correction_T_max 0.0932
_exptl_absorpt_correction_T_min 0.0673
_exptl_absorpt_correction_type multi-scan
_exptl_absorpt_process_details
;
SADABS-2016/2 (Bruker,2016/2) was used for absorption correction.
wR2(int) was 0.0806 before and 0.0757 after correction.
The Ratio of minimum to maximum transmission is 0.7221.
The \l/2 correction factor is Not present.
;
_exptl_crystal_colour colourless
_exptl_crystal_colour_primary colourless
_exptl_crystal_density_diffrn 1.418
_exptl_crystal_description block
_exptl_crystal_F_000 832
_refine_diff_density_max 0.576
_refine_diff_density_min -0.343
_refine_diff_density_rms 0.072
_refine_ls_extinction_method none
_refine_ls_goodness_of_fit_ref 1.071
_refine_ls_hydrogen_treatment constr
_refine_ls_matrix_type full
_refine_ls_number_parameters 256
_refine_ls_number_reflns 3855
_refine_ls_number_restraints 0
_refine_ls_restrained_S_all 1.071
_refine_ls_R_factor_all 0.1416
_refine_ls_R_factor_gt 0.0759
_refine_ls_shift/su_max 0.000
_refine_ls_shift/su_mean 0.000
_refine_ls_structure_factor_coef Fsqd
_refine_ls_weighting_details 'w=1/[\s^2^(Fo^2^)+(0.0259P)^2^+4.2456P] where P=(Fo^2^+2Fc^2^)/3'
_refine_ls_weighting_scheme calc
_refine_ls_wR_factor_gt 0.1272
_refine_ls_wR_factor_ref 0.1565
_reflns_Friedel_coverage 0.000
_reflns_number_gt 2335
_reflns_number_total 3855
_reflns_threshold_expression 'I > 2\s(I)'
_cod_data_source_file jo0c01454_si_001.cif
_cod_data_source_block mo_0526_1_0m
_cod_database_code 4038643
_shelx_shelxl_version_number 2018/3
_shelx_space_group_comment
;
The symmetry employed for this shelxl refinement is uniquely defined
by the following loop, which should always be used as a source of
symmetry information in preference to the above space-group names.
They are only intended as comments.
;
_olex2_refinement_description
;
1. Fixed Uiso
 At 1.2 times of:
  All C(H) groups
 At 1.5 times of:
  All C(H,H,H) groups
2.a Aromatic/amide H refined with riding coordinates:
 C4(H4), C7(H7), C8(H8), C10(H10), C13(H13), C15(H15), C16(H16), C17(H17)
2.b Idealised Me refined as rotating group:
 C18(H18A,H18B,H18C), C19(H19A,H19B,H19C), C20(H20A,H20B,H20C)
;
_olex2_submission_special_instructions 'No special instructions were received'

loop_
_space_group_symop_operation_xyz
'x, y, z'
'-x, y+1/2, -z+1/2'
'-x, -y, -z'
'x, -y-1/2, z-1/2'

loop_
_atom_site_label
_atom_site_type_symbol
_atom_site_fract_x
_atom_site_fract_y
_atom_site_fract_z
_atom_site_U_iso_or_equiv
_atom_site_adp_type
_atom_site_occupancy
_atom_site_site_symmetry_order
_atom_site_calc_flag
_atom_site_refinement_flags_posn
_atom_site_refinement_flags_adp
_atom_site_refinement_flags_occupancy
_atom_site_disorder_assembly
_atom_site_disorder_group
Cl1 Cl -0.06092(13) 0.25713(8) 0.34057(7) 0.0405(3) Uani 1 1 d . . . . .
F1 F 0.7800(6) -0.0791(2) 0.52761(19) 0.1014(15) Uani 1 1 d . . . . .
F2 F 0.9880(4) -0.0212(2) 0.6119(2) 0.0871(12) Uani 1 1 d . . . . .
F3 F 0.7478(5) -0.0331(2) 0.6361(2) 0.0933(13) Uani 1 1 d . . . . .
N1 N 0.7840(4) 0.5222(2) 0.4379(2) 0.0315(8) Uani 1 1 d . . . . .
N2 N 0.6911(4) 0.3737(2) 0.46578(19) 0.0285(8) Uani 1 1 d . . . . .
N3 N 0.4491(4) 0.6507(2) 0.32279(19) 0.0277(8) Uani 1 1 d . . . . .
C1 C 0.5540(5) 0.4210(3) 0.4200(2) 0.0274(9) Uani 1 1 d . . . . .
C2 C 0.3209(5) 0.4974(3) 0.3472(2) 0.0254(9) Uani 1 1 d . . . . .
C3 C 0.3712(5) 0.4094(3) 0.3866(2) 0.0263(9) Uani 1 1 d . . . . .
C4 C 0.2545(5) 0.3347(3) 0.3854(2) 0.0261(9) Uani 1 1 d . . . . .
H4 H 0.287136 0.274852 0.411696 0.031 Uiso 1 1 calc R U . . .
C5 C 0.4690(5) 0.5673(3) 0.3552(2) 0.0256(9) Uani 1 1 d . . . . .
C6 C 0.6120(5) 0.5107(3) 0.4042(2) 0.0274(9) Uani 1 1 d . . . . .
C7 C 0.8139(5) 0.2618(3) 0.5678(2) 0.0300(9) Uani 1 1 d . . . . .
H7 H 0.858614 0.315801 0.599557 0.036 Uiso 1 1 calc R U . . .
C8 C 0.8493(5) 0.1677(3) 0.5945(2) 0.0327(10) Uani 1 1 d . . . . .
H8 H 0.920170 0.156783 0.644540 0.039 Uiso 1 1 calc R U . . .
C9 C 0.7129(5) 0.2766(3) 0.4945(2) 0.0268(9) Uani 1 1 d . . . . .
C10 C 0.0353(5) 0.4370(3) 0.3060(2) 0.0295(9) Uani 1 1 d . . . . .
H10 H -0.080531 0.445463 0.279243 0.035 Uiso 1 1 calc R U . . .
C11 C 0.5909(5) 0.7215(3) 0.3272(2) 0.0287(9) Uani 1 1 d . . . . .
C12 C 0.0872(5) 0.3508(3) 0.3442(2) 0.0286(9) Uani 1 1 d . . . . .
C13 C 0.1541(5) 0.5117(3) 0.3069(2) 0.0320(10) Uani 1 1 d . . . . .
H13 H 0.120887 0.571271 0.280327 0.038 Uiso 1 1 calc R U . . .
C14 C 0.7812(5) 0.0893(3) 0.5483(2) 0.0305(9) Uani 1 1 d . . . . .
C15 C 0.6755(5) 0.1050(3) 0.4760(2) 0.0327(10) Uani 1 1 d . . . . .
H15 H 0.626680 0.051051 0.445137 0.039 Uiso 1 1 calc R U . . .
C16 C 0.8257(5) 0.4384(3) 0.4737(2) 0.0330(10) Uani 1 1 d . . . . .
H16 H 0.938074 0.423964 0.502245 0.040 Uiso 1 1 calc R U . . .
C17 C 0.6408(5) 0.1985(3) 0.4487(2) 0.0298(9) Uani 1 1 d . . . . .
H17 H 0.568450 0.209527 0.399013 0.036 Uiso 1 1 calc R U . . .
C18 C 0.6690(5) 0.7500(3) 0.4111(2) 0.0344(10) Uani 1 1 d . . . . .
H18A H 0.579330 0.776017 0.435187 0.052 Uiso 1 1 calc R U . . .
H18B H 0.757107 0.799830 0.411977 0.052 Uiso 1 1 calc R U . . .
H18C H 0.720685 0.692417 0.439882 0.052 Uiso 1 1 calc R U . . .
C19 C 0.5101(5) 0.8114(3) 0.2831(3) 0.0349(10) Uani 1 1 d . . . . .
H19A H 0.461787 0.793935 0.228850 0.052 Uiso 1 1 calc R U . . .
H19B H 0.597499 0.861922 0.285207 0.052 Uiso 1 1 calc R U . . .
H19C H 0.418875 0.836117 0.306863 0.052 Uiso 1 1 calc R U . . .
C20 C 0.7258(5) 0.6782(3) 0.2877(2) 0.0363(10) Uani 1 1 d . . . . .
H20A H 0.782910 0.623439 0.318543 0.054 Uiso 1 1 calc R U . . .
H20B H 0.810541 0.728321 0.283500 0.054 Uiso 1 1 calc R U . . .
H20C H 0.670208 0.655203 0.235653 0.054 Uiso 1 1 calc R U . . .
C21 C 0.8238(6) -0.0106(3) 0.5782(3) 0.0423(12) Uani 1 1 d . . . . .

loop_
_atom_site_aniso_label
_atom_site_aniso_U_11
_atom_site_aniso_U_22
_atom_site_aniso_U_33
_atom_site_aniso_U_23
_atom_site_aniso_U_13
_atom_site_aniso_U_12
Cl1 0.0270(5) 0.0377(6) 0.0566(7) -0.0007(6) 0.0084(5) -0.0078(5)
F1 0.195(4) 0.0233(16) 0.057(2) -0.0050(15) -0.034(2) 0.007(2)
F2 0.069(2) 0.0420(19) 0.131(3) 0.021(2) -0.020(2) 0.0092(16)
F3 0.142(4) 0.055(2) 0.095(3) 0.035(2) 0.054(3) 0.004(2)
N1 0.0270(18) 0.029(2) 0.036(2) 0.0013(16) 0.0020(15) 0.0008(15)
N2 0.0240(17) 0.0261(19) 0.034(2) 0.0050(15) 0.0036(15) -0.0026(14)
N3 0.0303(19) 0.0251(19) 0.0286(19) -0.0016(15) 0.0087(15) -0.0002(14)
C1 0.025(2) 0.026(2) 0.030(2) -0.0018(18) 0.0040(17) -0.0008(17)
C2 0.028(2) 0.025(2) 0.022(2) -0.0018(17) 0.0036(16) 0.0010(17)
C3 0.026(2) 0.031(2) 0.022(2) -0.0060(17) 0.0050(16) -0.0004(17)
C4 0.027(2) 0.029(2) 0.023(2) -0.0018(17) 0.0073(17) -0.0010(17)
C5 0.024(2) 0.030(2) 0.022(2) -0.0035(17) 0.0034(16) -0.0002(17)
C6 0.027(2) 0.030(2) 0.025(2) -0.0008(18) 0.0041(17) -0.0012(17)
C7 0.031(2) 0.029(2) 0.028(2) -0.0015(18) 0.0029(17) -0.0011(18)
C8 0.035(2) 0.033(3) 0.027(2) 0.0016(19) 0.0022(19) 0.0019(19)
C9 0.022(2) 0.028(2) 0.031(2) 0.0012(18) 0.0074(17) 0.0019(16)
C10 0.024(2) 0.031(2) 0.031(2) -0.0044(19) 0.0003(17) 0.0002(18)
C11 0.032(2) 0.025(2) 0.028(2) -0.0007(17) 0.0049(18) -0.0043(17)
C12 0.023(2) 0.035(2) 0.029(2) -0.0037(19) 0.0084(17) -0.0033(17)
C13 0.032(2) 0.033(2) 0.030(2) -0.0015(19) 0.0051(18) 0.0023(19)
C14 0.037(2) 0.026(2) 0.030(2) -0.0006(18) 0.0097(19) -0.0026(18)
C15 0.035(2) 0.032(2) 0.030(2) -0.0032(19) 0.0047(19) -0.0027(19)
C16 0.023(2) 0.032(2) 0.043(3) 0.001(2) 0.0024(19) -0.0042(18)
C17 0.028(2) 0.031(2) 0.029(2) 0.0028(18) 0.0019(18) -0.0014(18)
C18 0.039(2) 0.033(2) 0.031(2) -0.006(2) 0.0069(19) -0.006(2)
C19 0.038(2) 0.027(2) 0.040(3) 0.0058(19) 0.010(2) -0.0024(19)
C20 0.039(2) 0.039(3) 0.034(2) 0.000(2) 0.014(2) 0.000(2)
C21 0.054(3) 0.032(3) 0.036(3) 0.006(2) 0.001(2) -0.008(2)

loop_
_atom_type_symbol
_atom_type_description
_atom_type_scat_dispersion_real
_atom_type_scat_dispersion_imag
_atom_type_scat_source
C C 0.0033 0.0016 'International Tables Vol C Tables 4.2.6.8 and 6.1.1.4'
H H 0.0000 0.0000 'International Tables Vol C Tables 4.2.6.8 and 6.1.1.4'
Cl Cl 0.1484 0.1585 'International Tables Vol C Tables 4.2.6.8 and 6.1.1.4'
F F 0.0171 0.0103 'International Tables Vol C Tables 4.2.6.8 and 6.1.1.4'
N N 0.0061 0.0033 'International Tables Vol C Tables 4.2.6.8 and 6.1.1.4'

loop_
_geom_angle_atom_site_label_1
_geom_angle_atom_site_label_2
_geom_angle_atom_site_label_3
_geom_angle
_geom_angle_site_symmetry_1
_geom_angle_site_symmetry_3
_geom_angle_publ_flag
C16 N1 C6 103.2(3) . . ?
C1 N2 C9 132.1(3) . . ?
C1 N2 C16 105.1(3) . . ?
C16 N2 C9 122.4(3) . . ?
C5 N3 C11 123.1(3) . . ?
N2 C1 C3 141.7(4) . . ?
C6 C1 N2 106.3(3) . . ?
C6 C1 C3 111.9(3) . . ?
C3 C2 C5 111.5(3) . . ?
C13 C2 C3 120.9(4) . . ?
C13 C2 C5 127.5(4) . . ?
C2 C3 C1 104.9(3) . . ?
C4 C3 C1 134.4(4) . . ?
C4 C3 C2 120.7(4) . . ?
C3 C4 H4 121.4 . . ?
C3 C4 C12 117.3(4) . . ?
C12 C4 H4 121.4 . . ?
N3 C5 C2 120.8(3) . . ?
N3 C5 C6 137.1(4) . . ?
C6 C5 C2 102.2(3) . . ?
N1 C6 C5 138.9(4) . . ?
C1 C6 N1 111.5(3) . . ?
C1 C6 C5 109.6(3) . . ?
C8 C7 H7 120.3 . . ?
C9 C7 H7 120.3 . . ?
C9 C7 C8 119.4(4) . . ?
C7 C8 H8 120.0 . . ?
C7 C8 C14 119.9(4) . . ?
C14 C8 H8 120.0 . . ?
C7 C9 N2 118.2(4) . . ?
C7 C9 C17 121.0(4) . . ?
C17 C9 N2 120.8(4) . . ?
C12 C10 H10 120.2 . . ?
C12 C10 C13 119.5(4) . . ?
C13 C10 H10 120.2 . . ?
N3 C11 C18 111.3(3) . . ?
N3 C11 C19 105.6(3) . . ?
N3 C11 C20 109.4(3) . . ?
C18 C11 C20 111.3(3) . . ?
C19 C11 C18 109.0(3) . . ?
C19 C11 C20 110.1(3) . . ?
C4 C12 Cl1 118.1(3) . . ?
C10 C12 Cl1 119.0(3) . . ?
C10 C12 C4 122.9(4) . . ?
C2 C13 C10 118.7(4) . . ?
C2 C13 H13 120.6 . . ?
C10 C13 H13 120.6 . . ?
C8 C14 C21 118.6(4) . . ?
C15 C14 C8 120.2(4) . . ?
C15 C14 C21 121.3(4) . . ?
C14 C15 H15 119.9 . . ?
C17 C15 C14 120.2(4) . . ?
C17 C15 H15 119.9 . . ?
N1 C16 N2 113.8(4) . . ?
N1 C16 H16 123.1 . . ?
N2 C16 H16 123.1 . . ?
C9 C17 H17 120.4 . . ?
C15 C17 C9 119.2(4) . . ?
C15 C17 H17 120.4 . . ?
C11 C18 H18A 109.5 . . ?
C11 C18 H18B 109.5 . . ?
C11 C18 H18C 109.5 . . ?
H18A C18 H18B 109.5 . . ?
H18A C18 H18C 109.5 . . ?
H18B C18 H18C 109.5 . . ?
C11 C19 H19A 109.5 . . ?
C11 C19 H19B 109.5 . . ?
C11 C19 H19C 109.5 . . ?
H19A C19 H19B 109.5 . . ?
H19A C19 H19C 109.5 . . ?
H19B C19 H19C 109.5 . . ?
C11 C20 H20A 109.5 . . ?
C11 C20 H20B 109.5 . . ?
C11 C20 H20C 109.5 . . ?
H20A C20 H20B 109.5 . . ?
H20A C20 H20C 109.5 . . ?
H20B C20 H20C 109.5 . . ?
F1 C21 F2 108.7(4) . . ?
F1 C21 F3 105.2(4) . . ?
F1 C21 C14 114.9(4) . . ?
F2 C21 F3 101.8(4) . . ?
F2 C21 C14 112.9(4) . . ?
F3 C21 C14 112.3(4) . . ?

loop_
_geom_bond_atom_site_label_1
_geom_bond_atom_site_label_2
_geom_bond_distance
_geom_bond_site_symmetry_2
_geom_bond_publ_flag
Cl1 C12 1.740(4) . ?
F1 C21 1.290(5) . ?
F2 C21 1.326(5) . ?
F3 C21 1.337(6) . ?
N1 C6 1.383(5) . ?
N1 C16 1.317(5) . ?
N2 C1 1.374(5) . ?
N2 C9 1.422(5) . ?
N2 C16 1.379(5) . ?
N3 C5 1.273(5) . ?
N3 C11 1.483(5) . ?
C1 C3 1.461(5) . ?
C1 C6 1.365(5) . ?
C2 C3 1.407(5) . ?
C2 C5 1.507(5) . ?
C2 C13 1.381(5) . ?
C3 C4 1.383(5) . ?
C4 H4 0.9500 . ?
C4 C12 1.393(5) . ?
C5 C6 1.492(5) . ?
C7 H7 0.9500 . ?
C7 C8 1.381(6) . ?
C7 C9 1.380(5) . ?
C8 H8 0.9500 . ?
C8 C14 1.387(6) . ?
C9 C17 1.388(5) . ?
C10 H10 0.9500 . ?
C10 C12 1.379(6) . ?
C10 C13 1.396(6) . ?
C11 C18 1.524(5) . ?
C11 C19 1.523(5) . ?
C11 C20 1.530(6) . ?
C13 H13 0.9500 . ?
C14 C15 1.383(6) . ?
C14 C21 1.480(6) . ?
C15 H15 0.9500 . ?
C15 C17 1.377(6) . ?
C16 H16 0.9500 . ?
C17 H17 0.9500 . ?
C18 H18A 0.9800 . ?
C18 H18B 0.9800 . ?
C18 H18C 0.9800 . ?
C19 H19A 0.9800 . ?
C19 H19B 0.9800 . ?
C19 H19C 0.9800 . ?
C20 H20A 0.9800 . ?
C20 H20B 0.9800 . ?
C20 H20C 0.9800 . ?

loop_
_geom_torsion_atom_site_label_1
_geom_torsion_atom_site_label_2
_geom_torsion_atom_site_label_3
_geom_torsion_atom_site_label_4
_geom_torsion
_geom_torsion_site_symmetry_1
_geom_torsion_site_symmetry_2
_geom_torsion_site_symmetry_3
_geom_torsion_site_symmetry_4
_geom_torsion_publ_flag
N2 C1 C3 C2 177.6(5) . . . . ?
N2 C1 C3 C4 -4.3(9) . . . . ?
N2 C1 C6 N1 0.8(5) . . . . ?
N2 C1 C6 C5 -179.3(3) . . . . ?
N2 C9 C17 C15 174.9(4) . . . . ?
N3 C5 C6 N1 1.7(9) . . . . ?
N3 C5 C6 C1 -178.2(5) . . . . ?
C1 N2 C9 C7 -144.2(4) . . . . ?
C1 N2 C9 C17 38.7(6) . . . . ?
C1 N2 C16 N1 1.0(5) . . . . ?
C1 C3 C4 C12 -178.0(4) . . . . ?
C2 C3 C4 C12 -0.2(6) . . . . ?
C2 C5 C6 N1 -178.8(5) . . . . ?
C2 C5 C6 C1 1.3(4) . . . . ?
C3 C1 C6 N1 178.3(3) . . . . ?
C3 C1 C6 C5 -1.8(5) . . . . ?
C3 C2 C5 N3 179.2(4) . . . . ?
C3 C2 C5 C6 -0.4(4) . . . . ?
C3 C2 C13 C10 0.1(6) . . . . ?
C3 C4 C12 Cl1 178.9(3) . . . . ?
C3 C4 C12 C10 -0.5(6) . . . . ?
C5 N3 C11 C18 -60.1(5) . . . . ?
C5 N3 C11 C19 -178.3(4) . . . . ?
C5 N3 C11 C20 63.3(5) . . . . ?
C5 C2 C3 C1 -0.6(4) . . . . ?
C5 C2 C3 C4 -179.0(3) . . . . ?
C5 C2 C13 C10 179.4(4) . . . . ?
C6 N1 C16 N2 -0.5(5) . . . . ?
C6 C1 C3 C2 1.5(4) . . . . ?
C6 C1 C3 C4 179.6(4) . . . . ?
C7 C8 C14 C15 -1.1(6) . . . . ?
C7 C8 C14 C21 179.1(4) . . . . ?
C7 C9 C17 C15 -2.1(6) . . . . ?
C8 C7 C9 N2 -174.4(4) . . . . ?
C8 C7 C9 C17 2.6(6) . . . . ?
C8 C14 C15 C17 1.7(6) . . . . ?
C8 C14 C21 F1 -169.0(4) . . . . ?
C8 C14 C21 F2 -43.5(6) . . . . ?
C8 C14 C21 F3 70.9(6) . . . . ?
C9 N2 C1 C3 10.0(9) . . . . ?
C9 N2 C1 C6 -173.8(4) . . . . ?
C9 N2 C16 N1 174.7(4) . . . . ?
C9 C7 C8 C14 -1.0(6) . . . . ?
C11 N3 C5 C2 -178.6(3) . . . . ?
C11 N3 C5 C6 0.8(7) . . . . ?
C12 C10 C13 C2 -0.8(6) . . . . ?
C13 C2 C3 C1 178.8(4) . . . . ?
C13 C2 C3 C4 0.4(6) . . . . ?
C13 C2 C5 N3 -0.1(6) . . . . ?
C13 C2 C5 C6 -179.7(4) . . . . ?
C13 C10 C12 Cl1 -178.4(3) . . . . ?
C13 C10 C12 C4 1.0(6) . . . . ?
C14 C15 C17 C9 -0.1(6) . . . . ?
C15 C14 C21 F1 11.2(7) . . . . ?
C15 C14 C21 F2 136.6(4) . . . . ?
C15 C14 C21 F3 -108.9(5) . . . . ?
C16 N1 C6 C1 -0.2(5) . . . . ?
C16 N1 C6 C5 179.9(5) . . . . ?
C16 N2 C1 C3 -177.2(5) . . . . ?
C16 N2 C1 C6 -1.0(4) . . . . ?
C16 N2 C9 C7 44.0(5) . . . . ?
C16 N2 C9 C17 -133.1(4) . . . . ?
C21 C14 C15 C17 -178.5(4) . . . . ?
